data_1528014
loop_
_publ_author_name
'Schaefer, W.'
'Jansen, E.'
'Will, G.'
'Tietze-Jaensch, H.'
'Kotsanidis, P.A.'
'Yakinthos, J.K.'

_publ_section_title
;
 Crystallographic and magnetic structure of Tb Pt Ga
;
_journal_name_full 'Journal of Alloys Compd.'
_journal_page_first 225
_journal_page_last 229
_journal_volume 206
_journal_year 1994
_chemical_formula_sum 'Ga Pt Tb'
_space_group_IT_number 62
_symmetry_space_group_name_Hall '-P 2ac 2n'
_symmetry_space_group_name_H-M 'P n m a'
_cell_angle_alpha 90
_cell_angle_beta 90
_cell_angle_gamma 90
_cell_formula_units_Z 4
_cell_length_a 6.887
_cell_length_b 4.399
_cell_length_c 7.621
_cell_volume 230.885
_citation_journal_id_ASTM JALCEU
_cod_data_source_file Schaefer_JALCEU_1994_526.cif
_cod_data_source_block Ga1Pt1Tb1
_cod_original_cell_volume 230.8852
_cod_original_formula_sum 'Ga1 Pt1 Tb1'
_cod_database_code 1528014

loop_
_symmetry_equiv_pos_as_xyz
x,y,z
-x+1/2,-y,z+1/2
x+1/2,-y+1/2,-z+1/2
-x,y+1/2,-z
-x,-y,-z
x-1/2,y,-z-1/2
-x-1/2,y-1/2,z-1/2
x,-y-1/2,z

loop_
_atom_site_label
_atom_site_type_symbol
_atom_site_fract_x
_atom_site_fract_y
_atom_site_fract_z
_atom_site_occupancy
_atom_site_U_iso_or_equiv
Tb1 Tb 0.975 0.25 0.697 1 0.0
Pt1 Pt 0.215 0.25 0.107 1 0.0
Ga1 Ga 0.327 0.25 0.415 1 0.0
